data_1574171
loop_
_publ_author_name
'Wei, Jun-Hua'
'Xiao, Yao'
'Luo, Jian-Bin'
'He, Zi-Lin'
'Chen, Jing-Hua'
'Peng, Qing-Peng'
'Kuang, Dai-Bin'

_publ_section_title
;
 Anion--\p interaction guided switchable TADF and low-temperature
 phosphorescence in phosphonium salts for multiplexed anti-counterfeiting
;
_journal_issue 17
_journal_name_full 'Chemical Science'
_journal_page_first 7239
_journal_page_last 7248
_journal_paper_doi 10.1039/D5SC00522A
_journal_volume 16
_journal_year 2025
_chemical_formula_moiety 'I, C29 H31 N P'
_chemical_formula_sum 'C29 H31 I N P'
_chemical_formula_weight 551.42
_space_group_crystal_system monoclinic
_space_group_IT_number 14
_space_group_name_Hall '-P 2ybc'
_space_group_name_H-M_alt 'P 1 21/c 1'
_atom_sites_solution_hydrogens geom
_atom_sites_solution_primary iterative
_audit_creation_date 2024-08-16
_audit_creation_method
;
Olex2 1.2
(compiled 2018.05.29 svn.r3508 for OlexSys, GUI svn.r5506)
;
_audit_update_record
;
2024-12-12 deposited with the CCDC.	2025-03-14 downloaded from the CCDC.
;
_cell_angle_alpha 90
_cell_angle_beta 99.724(4)
_cell_angle_gamma 90
_cell_formula_units_Z 4
_cell_length_a 11.1724(9)
_cell_length_b 14.0119(9)
_cell_length_c 17.0939(12)
_cell_measurement_reflns_used 9404
_cell_measurement_temperature 155(2)
_cell_measurement_theta_max 54.84
_cell_measurement_theta_min 3.49
_cell_volume 2637.5(3)
_computing_cell_refinement 'SAINT V8.40B (?, 2016)'
_computing_data_reduction 'SAINT V8.40B (?, 2016)'
_computing_molecular_graphics 'Olex2 (Dolomanov et al., 2009)'
_computing_publication_material 'Olex2 (Dolomanov et al., 2009)'
_computing_structure_refinement 'ShelXL (Sheldrick, 2015)'
_computing_structure_solution 'olex2.solve (Bourhis et al., 2015)'
_diffrn_ambient_temperature 155.0
_diffrn_measured_fraction_theta_full 0.998
_diffrn_measured_fraction_theta_max 0.995
_diffrn_measurement_device_type 'CCD area detector'
_diffrn_measurement_method 'phi and omega scans'
_diffrn_radiation_monochromator graphite
_diffrn_radiation_type MoK\a
_diffrn_radiation_wavelength 0.71073
_diffrn_reflns_av_R_equivalents 0.0840
_diffrn_reflns_av_unetI/netI 0.0640
_diffrn_reflns_Laue_measured_fraction_full 0.998
_diffrn_reflns_Laue_measured_fraction_max 0.995
_diffrn_reflns_limit_h_max 13
_diffrn_reflns_limit_h_min -13
_diffrn_reflns_limit_k_max 17
_diffrn_reflns_limit_k_min -17
_diffrn_reflns_limit_l_max 20
_diffrn_reflns_limit_l_min -20
_diffrn_reflns_number 27636
_diffrn_reflns_point_group_measured_fraction_full 0.998
_diffrn_reflns_point_group_measured_fraction_max 0.995
_diffrn_reflns_theta_full 25.242
_diffrn_reflns_theta_max 25.684
_diffrn_reflns_theta_min 1.849
_exptl_absorpt_coefficient_mu 1.291
_exptl_absorpt_correction_T_max 0.7508
_exptl_absorpt_correction_T_min 0.5757
_exptl_absorpt_correction_type none
_exptl_absorpt_process_details
;
SADABS-2016/2 (Bruker,2016/2) was used for absorption correction.
wR2(int) was 0.1099 before and 0.0862 after correction.
The Ratio of minimum to maximum transmission is 0.7668.
The \l/2 correction factor is Not present.
;
_exptl_crystal_colour 'clear light colourless'
_exptl_crystal_colour_lustre clear
_exptl_crystal_colour_modifier light
_exptl_crystal_colour_primary colourless
_exptl_crystal_density_diffrn 1.389
_exptl_crystal_description block
_exptl_crystal_F_000 1120
_exptl_crystal_size_max 0.2
_exptl_crystal_size_mid 0.1
_exptl_crystal_size_min 0.1
_refine_diff_density_max 2.436
_refine_diff_density_min -0.938
_refine_diff_density_rms 0.146
_refine_ls_extinction_method none
_refine_ls_goodness_of_fit_ref 1.092
_refine_ls_hydrogen_treatment constr
_refine_ls_matrix_type full
_refine_ls_number_parameters 292
_refine_ls_number_reflns 4976
_refine_ls_number_restraints 0
_refine_ls_restrained_S_all 1.092
_refine_ls_R_factor_all 0.0710
_refine_ls_R_factor_gt 0.0545
_refine_ls_shift/su_max 0.001
_refine_ls_shift/su_mean 0.000
_refine_ls_structure_factor_coef Fsqd
_refine_ls_weighting_details 'w=1/[\s^2^(Fo^2^)+(0.0786P)^2^+4.0050P] where P=(Fo^2^+2Fc^2^)/3'
_refine_ls_weighting_scheme calc
_refine_ls_wR_factor_gt 0.1395
_refine_ls_wR_factor_ref 0.1465
_reflns_Friedel_coverage 0.000
_reflns_number_gt 3869
_reflns_number_total 4976
_reflns_threshold_expression 'I > 2\s(I)'
_cod_data_source_file d5sc00522a2.cif
_cod_data_source_block aa
_cod_depositor_comments 'Adding full bibliography for 1574171--1574173.cif.'
_cod_database_code 1574171
_shelx_shelxl_version_number 2014/7
_shelx_space_group_comment
;
The symmetry employed for this shelxl refinement is uniquely defined
by the following loop, which should always be used as a source of
symmetry information in preference to the above space-group names.
They are only intended as comments.
;
_shelx_estimated_absorpt_t_max 0.882
_shelx_estimated_absorpt_t_min 0.782
_olex2_refinement_description
;
1. Fixed Uiso
 At 1.2 times of:
  All C(H) groups, All C(H,H) groups
 At 1.5 times of:
  All C(H,H,H) groups
2.a Secondary CH2 refined with riding coordinates:
 C00F(H00C,H00E), C00M(H00F,H00J)
2.b Aromatic/amide H refined with riding coordinates:
 C003(H003), C006(H006), C008(H008), C009(H009), C00A(H00A), C00B(H00B),
 C00D(H00D), C00G(H00G), C00H(H00H), C00I(H00I), C00K(H00K), C00L(H00L),
 C00N(H00N), C00P(H00P), C00R(H00R), C00S(H00S), C00T(H00T), C00U(H00U)
2.c Idealised Me refined as rotating group:
 C00Q(H00M,H00O,H00Q), C00V(H00V,H00W,H00X), C00W(H00Y,H,HA)
;
_olex2_submission_special_instructions 'No special instructions were received'

loop_
_space_group_symop_operation_xyz
'x, y, z'
'-x, y+1/2, -z+1/2'
'-x, -y, -z'
'x, -y-1/2, z-1/2'

loop_
_atom_site_label
_atom_site_type_symbol
_atom_site_fract_x
_atom_site_fract_y
_atom_site_fract_z
_atom_site_U_iso_or_equiv
_atom_site_adp_type
_atom_site_occupancy
_atom_site_site_symmetry_order
_atom_site_calc_flag
_atom_site_refinement_flags_posn
_atom_site_refinement_flags_adp
_atom_site_refinement_flags_occupancy
_atom_site_disorder_assembly
_atom_site_disorder_group
I001 I 0.31262(3) 0.57631(2) 0.15192(2) 0.02707(15) Uani 1 1 d . . . . .
P002 P 0.69918(12) 0.68468(10) 0.34381(8) 0.0232(3) Uani 1 1 d . . . . .
C003 C 0.7223(6) 0.3934(4) 0.3208(4) 0.0348(14) Uani 1 1 d . . . . .
H003 H 0.7388 0.3471 0.2835 0.042 Uiso 1 1 calc R . . . .
C004 C 0.7024(5) 0.5565(4) 0.3569(3) 0.0286(13) Uani 1 1 d . . . . .
C005 C 0.8373(5) 0.7368(4) 0.3962(3) 0.0298(13) Uani 1 1 d . . . . .
C006 C 0.3737(5) 0.7835(4) 0.4519(4) 0.0352(14) Uani 1 1 d . . . . .
H006 H 0.3052 0.8028 0.4742 0.042 Uiso 1 1 calc R . . . .
N007 N 0.9471(5) 0.5952(4) 0.2844(3) 0.0465(15) Uani 1 1 d . . . . .
C008 C 0.3590(6) 0.7277(4) 0.3840(4) 0.0386(15) Uani 1 1 d . . . . .
H008 H 0.2796 0.7099 0.3591 0.046 Uiso 1 1 calc R . . . .
C009 C 0.5894(5) 0.7826(4) 0.4550(3) 0.0282(12) Uani 1 1 d . . . . .
H009 H 0.6686 0.8018 0.4790 0.034 Uiso 1 1 calc R . . . .
C00A C 0.6936(6) 0.3632(4) 0.3893(4) 0.0388(15) Uani 1 1 d . . . . .
H00A H 0.6894 0.2968 0.3996 0.047 Uiso 1 1 calc R . . . .
C00B C 0.9034(6) 0.6891(5) 0.4620(4) 0.0390(15) Uani 1 1 d . . . . .
H00B H 0.8775 0.6284 0.4775 0.047 Uiso 1 1 calc R . . . .
C00C C 0.5735(5) 0.7260(4) 0.3875(3) 0.0269(12) Uani 1 1 d . . . . .
C00D C 0.6817(5) 0.4899(4) 0.1543(3) 0.0314(13) Uani 1 1 d . . . . .
H00D H 0.6089 0.4569 0.1589 0.038 Uiso 1 1 calc R . . . .
C00E C 0.7295(5) 0.4900(4) 0.3014(3) 0.0288(12) Uani 1 1 d . . . . .
C00F C 0.6711(6) 0.7252(4) 0.2416(3) 0.0315(13) Uani 1 1 d . . . . .
H00C H 0.7493 0.7268 0.2216 0.038 Uiso 1 1 calc R . . . .
H00E H 0.6179 0.6783 0.2093 0.038 Uiso 1 1 calc R . . . .
C00G C 0.4901(5) 0.8110(4) 0.4870(3) 0.0345(14) Uani 1 1 d . . . . .
H00G H 0.5011 0.8495 0.5334 0.041 Uiso 1 1 calc R . . . .
C00H C 0.4566(5) 0.6982(4) 0.3524(3) 0.0316(13) Uani 1 1 d . . . . .
H00H H 0.4453 0.6586 0.3067 0.038 Uiso 1 1 calc R . . . .
C00I C 0.7071(6) 0.5124(4) 0.0803(4) 0.0358(14) Uani 1 1 d . . . . .
H00I H 0.6524 0.4936 0.0341 0.043 Uiso 1 1 calc R . . . .
C00J C 0.8689(5) 0.5651(4) 0.2153(4) 0.0337(14) Uani 1 1 d . . . . .
C00K C 0.6733(6) 0.5249(4) 0.4285(3) 0.0362(14) Uani 1 1 d . . . . .
H00K H 0.6557 0.5705 0.4661 0.043 Uiso 1 1 calc R . . . .
C00L C 0.6695(6) 0.4297(4) 0.4462(4) 0.0399(15) Uani 1 1 d . . . . .
H00L H 0.6511 0.4091 0.4958 0.048 Uiso 1 1 calc R . . . .
C00M C 0.6122(6) 0.8236(4) 0.2300(3) 0.0356(14) Uani 1 1 d . . . . .
H00F H 0.5233 0.8169 0.2270 0.043 Uiso 1 1 calc R . . . .
H00J H 0.6432 0.8641 0.2765 0.043 Uiso 1 1 calc R . . . .
C00N C 1.0085(6) 0.7321(6) 0.5048(4) 0.0480(18) Uani 1 1 d . . . . .
H00N H 1.0551 0.7002 0.5487 0.058 Uiso 1 1 calc R . . . .
C00O C 0.7624(5) 0.5154(4) 0.2220(3) 0.0288(12) Uani 1 1 d . . . . .
C00P C 0.8908(6) 0.5875(4) 0.1398(4) 0.0410(16) Uani 1 1 d . . . . .
H00P H 0.9626 0.6214 0.1343 0.049 Uiso 1 1 calc R . . . .
C00Q C 0.6372(7) 0.8715(5) 0.1565(4) 0.0460(17) Uani 1 1 d . . . . .
H00M H 0.6054 0.8322 0.1102 0.069 Uiso 1 1 calc GR . . . .
H00O H 0.7250 0.8796 0.1597 0.069 Uiso 1 1 calc GR . . . .
H00Q H 0.5975 0.9341 0.1512 0.069 Uiso 1 1 calc GR . . . .
C00R C 1.0430(6) 0.8215(5) 0.4818(4) 0.0473(18) Uani 1 1 d . . . . .
H00R H 1.1136 0.8513 0.5102 0.057 Uiso 1 1 calc R . . . .
C00S C 0.8104(6) 0.5617(4) 0.0727(4) 0.0410(16) Uani 1 1 d . . . . .
H00S H 0.8266 0.5779 0.0215 0.049 Uiso 1 1 calc R . . . .
C00T C 0.8754(6) 0.8260(4) 0.3769(4) 0.0401(15) Uani 1 1 d . . . . .
H00T H 0.8303 0.8598 0.3335 0.048 Uiso 1 1 calc R . . . .
C00U C 0.9770(7) 0.8663(6) 0.4194(5) 0.056(2) Uani 1 1 d . . . . .
H00U H 1.0019 0.9276 0.4046 0.067 Uiso 1 1 calc R . . . .
C00V C 1.0114(7) 0.5187(6) 0.3301(4) 0.058(2) Uani 1 1 d . . . . .
H00V H 0.9542 0.4678 0.3373 0.086 Uiso 1 1 calc GR . . . .
H00W H 1.0498 0.5431 0.3820 0.086 Uiso 1 1 calc GR . . . .
H00X H 1.0740 0.4934 0.3019 0.086 Uiso 1 1 calc GR . . . .
C00W C 1.0302(7) 0.6749(6) 0.2733(5) 0.069(3) Uani 1 1 d . . . . .
H00Y H 1.0946 0.6514 0.2459 0.103 Uiso 1 1 calc GR . . . .
H H 1.0663 0.7008 0.3252 0.103 Uiso 1 1 calc GR . . . .
HA H 0.9844 0.7253 0.2414 0.103 Uiso 1 1 calc GR . . . .

loop_
_atom_site_aniso_label
_atom_site_aniso_U_11
_atom_site_aniso_U_22
_atom_site_aniso_U_33
_atom_site_aniso_U_23
_atom_site_aniso_U_13
_atom_site_aniso_U_12
I001 0.0382(3) 0.0195(2) 0.0227(2) 0.00058(14) 0.00279(15) -0.00111(15)
P002 0.0249(8) 0.0196(7) 0.0246(7) -0.0035(5) 0.0025(5) 0.0005(6)
C003 0.038(4) 0.020(3) 0.045(4) -0.006(3) 0.001(3) 0.005(3)
C004 0.028(3) 0.021(3) 0.035(3) -0.003(2) -0.002(2) 0.001(2)
C005 0.026(3) 0.027(3) 0.033(3) -0.009(2) -0.004(2) -0.001(2)
C006 0.030(3) 0.031(3) 0.045(3) 0.010(3) 0.009(3) 0.006(3)
N007 0.024(3) 0.066(4) 0.048(3) -0.026(3) 0.004(2) -0.006(3)
C008 0.023(3) 0.033(3) 0.057(4) 0.001(3) 0.001(3) 0.002(3)
C009 0.029(3) 0.021(3) 0.032(3) -0.006(2) -0.001(2) 0.000(2)
C00A 0.047(4) 0.023(3) 0.044(4) 0.000(3) 0.000(3) 0.005(3)
C00B 0.035(4) 0.038(4) 0.043(3) -0.003(3) 0.001(3) 0.005(3)
C00C 0.023(3) 0.019(3) 0.037(3) -0.001(2) 0.001(2) 0.000(2)
C00D 0.038(3) 0.017(3) 0.037(3) -0.003(2) -0.001(3) 0.000(2)
C00E 0.027(3) 0.022(3) 0.035(3) -0.006(2) 0.000(2) 0.003(2)
C00F 0.036(3) 0.026(3) 0.032(3) -0.006(2) 0.008(2) 0.003(3)
C00G 0.037(4) 0.029(3) 0.037(3) -0.002(3) 0.002(3) -0.001(3)
C00H 0.029(3) 0.033(3) 0.031(3) -0.005(3) 0.001(2) -0.006(3)
C00I 0.041(4) 0.026(3) 0.038(3) 0.000(3) -0.001(3) 0.007(3)
C00J 0.025(3) 0.031(3) 0.046(3) -0.014(3) 0.007(3) 0.005(2)
C00K 0.054(4) 0.024(3) 0.031(3) -0.005(3) 0.009(3) 0.000(3)
C00L 0.056(4) 0.032(3) 0.030(3) 0.001(3) 0.003(3) 0.001(3)
C00M 0.042(4) 0.026(3) 0.036(3) -0.007(3) 0.000(3) 0.005(3)
C00N 0.027(4) 0.073(5) 0.039(3) -0.014(3) -0.008(3) 0.015(3)
C00O 0.028(3) 0.021(3) 0.037(3) -0.008(2) 0.006(2) 0.003(2)
C00P 0.042(4) 0.032(3) 0.053(4) -0.007(3) 0.020(3) 0.003(3)
C00Q 0.054(4) 0.032(4) 0.047(4) 0.002(3) -0.004(3) 0.002(3)
C00R 0.017(3) 0.064(5) 0.061(4) -0.029(4) 0.008(3) -0.017(3)
C00S 0.045(4) 0.034(4) 0.045(4) 0.004(3) 0.008(3) 0.006(3)
C00T 0.043(4) 0.033(3) 0.045(4) -0.002(3) 0.010(3) -0.009(3)
C00U 0.040(4) 0.061(5) 0.068(5) -0.018(4) 0.012(4) -0.018(4)
C00V 0.043(4) 0.076(6) 0.049(4) -0.014(4) -0.003(3) 0.015(4)
C00W 0.040(4) 0.087(6) 0.083(6) -0.051(5) 0.025(4) -0.024(4)

loop_
_atom_type_symbol
_atom_type_description
_atom_type_scat_dispersion_real
_atom_type_scat_dispersion_imag
_atom_type_scat_source
C C 0.0033 0.0016 'International Tables Vol C Tables 4.2.6.8 and 6.1.1.4'
H H 0.0000 0.0000 'International Tables Vol C Tables 4.2.6.8 and 6.1.1.4'
I I -0.4742 1.8119 'International Tables Vol C Tables 4.2.6.8 and 6.1.1.4'
N N 0.0061 0.0033 'International Tables Vol C Tables 4.2.6.8 and 6.1.1.4'
P P 0.1023 0.0942 'International Tables Vol C Tables 4.2.6.8 and 6.1.1.4'

loop_
_geom_angle_atom_site_label_1
_geom_angle_atom_site_label_2
_geom_angle_atom_site_label_3
_geom_angle
_geom_angle_site_symmetry_1
_geom_angle_site_symmetry_3
_geom_angle_publ_flag
C004 P002 C00F 115.2(3) . . ?
C005 P002 C004 110.1(3) . . ?
C005 P002 C00F 110.2(3) . . ?
C00C P002 C004 105.7(3) . . ?
C00C P002 C005 109.1(3) . . ?
C00C P002 C00F 106.2(3) . . ?
C00A C003 H003 118.4 . . ?
C00A C003 C00E 123.2(6) . . ?
C00E C003 H003 118.4 . . ?
C00E C004 P002 125.4(4) . . ?
C00K C004 P002 114.9(4) . . ?
C00K C004 C00E 119.7(5) . . ?
C00B C005 P002 119.7(5) . . ?
C00T C005 P002 121.4(5) . . ?
C00T C005 C00B 118.8(5) . . ?
C008 C006 H006 120.4 . . ?
C008 C006 C00G 119.2(6) . . ?
C00G C006 H006 120.4 . . ?
C00J N007 C00V 114.3(5) . . ?
C00J N007 C00W 115.5(6) . . ?
C00V N007 C00W 111.3(6) . . ?
C006 C008 H008 119.6 . . ?
C00H C008 C006 120.9(6) . . ?
C00H C008 H008 119.6 . . ?
C00C C009 H009 120.1 . . ?
C00G C009 H009 120.1 . . ?
C00G C009 C00C 119.8(5) . . ?
C003 C00A H00A 120.0 . . ?
C003 C00A C00L 120.0(6) . . ?
C00L C00A H00A 120.0 . . ?
C005 C00B H00B 120.3 . . ?
C005 C00B C00N 119.4(6) . . ?
C00N C00B H00B 120.3 . . ?
C009 C00C P002 122.1(4) . . ?
C009 C00C C00H 119.7(5) . . ?
C00H C00C P002 118.2(4) . . ?
C00I C00D H00D 120.0 . . ?
C00I C00D C00O 120.0(6) . . ?
C00O C00D H00D 120.0 . . ?
C003 C00E C00O 118.3(5) . . ?
C004 C00E C003 117.1(5) . . ?
C004 C00E C00O 124.6(5) . . ?
P002 C00F H00C 108.7 . . ?
P002 C00F H00E 108.7 . . ?
H00C C00F H00E 107.6 . . ?
C00M C00F P002 114.2(4) . . ?
C00M C00F H00C 108.7 . . ?
C00M C00F H00E 108.7 . . ?
C006 C00G H00G 119.8 . . ?
C009 C00G C006 120.4(5) . . ?
C009 C00G H00G 119.8 . . ?
C008 C00H C00C 119.9(5) . . ?
C008 C00H H00H 120.0 . . ?
C00C C00H H00H 120.0 . . ?
C00D C00I H00I 119.7 . . ?
C00S C00I C00D 120.7(6) . . ?
C00S C00I H00I 119.7 . . ?
C00O C00J N007 119.8(6) . . ?
C00P C00J N007 121.9(6) . . ?
C00P C00J C00O 118.3(6) . . ?
C004 C00K H00K 119.2 . . ?
C00L C00K C004 121.6(6) . . ?
C00L C00K H00K 119.2 . . ?
C00A C00L H00L 120.8 . . ?
C00K C00L C00A 118.4(6) . . ?
C00K C00L H00L 120.8 . . ?
C00F C00M H00F 109.2 . . ?
C00F C00M H00J 109.2 . . ?
H00F C00M H00J 107.9 . . ?
C00Q C00M C00F 112.2(5) . . ?
C00Q C00M H00F 109.2 . . ?
C00Q C00M H00J 109.2 . . ?
C00B C00N H00N 120.5 . . ?
C00R C00N C00B 119.1(6) . . ?
C00R C00N H00N 120.5 . . ?
C00D C00O C00E 117.9(5) . . ?
C00D C00O C00J 120.1(5) . . ?
C00J C00O C00E 122.0(5) . . ?
C00J C00P H00P 119.3 . . ?
C00S C00P C00J 121.3(6) . . ?
C00S C00P H00P 119.3 . . ?
C00M C00Q H00M 109.5 . . ?
C00M C00Q H00O 109.5 . . ?
C00M C00Q H00Q 109.5 . . ?
H00M C00Q H00O 109.5 . . ?
H00M C00Q H00Q 109.5 . . ?
H00O C00Q H00Q 109.5 . . ?
C00N C00R H00R 119.8 . . ?
C00U C00R C00N 120.3(6) . . ?
C00U C00R H00R 119.8 . . ?
C00I C00S C00P 119.6(6) . . ?
C00I C00S H00S 120.2 . . ?
C00P C00S H00S 120.2 . . ?
C005 C00T H00T 119.6 . . ?
C00U C00T C005 120.7(7) . . ?
C00U C00T H00T 119.6 . . ?
C00R C00U C00T 121.7(7) . . ?
C00R C00U H00U 119.2 . . ?
C00T C00U H00U 119.2 . . ?
N007 C00V H00V 109.5 . . ?
N007 C00V H00W 109.5 . . ?
N007 C00V H00X 109.5 . . ?
H00V C00V H00W 109.5 . . ?
H00V C00V H00X 109.5 . . ?
H00W C00V H00X 109.5 . . ?
N007 C00W H00Y 109.5 . . ?
N007 C00W H 109.5 . . ?
N007 C00W HA 109.5 . . ?
H00Y C00W H 109.5 . . ?
H00Y C00W HA 109.5 . . ?
H C00W HA 109.5 . . ?

loop_
_geom_bond_atom_site_label_1
_geom_bond_atom_site_label_2
_geom_bond_distance
_geom_bond_site_symmetry_2
_geom_bond_publ_flag
P002 C004 1.810(6) . ?
P002 C005 1.803(5) . ?
P002 C00C 1.794(6) . ?
P002 C00F 1.813(6) . ?
C003 H003 0.9500 . ?
C003 C00A 1.334(9) . ?
C003 C00E 1.400(8) . ?
C004 C00E 1.399(8) . ?
C004 C00K 1.391(8) . ?
C005 C00B 1.406(8) . ?
C005 C00T 1.379(8) . ?
C006 H006 0.9500 . ?
C006 C008 1.386(9) . ?
C006 C00G 1.391(8) . ?
N007 C00J 1.410(8) . ?
N007 C00V 1.444(9) . ?
N007 C00W 1.484(9) . ?
C008 H008 0.9500 . ?
C008 C00H 1.360(8) . ?
C009 H009 0.9500 . ?
C009 C00C 1.386(7) . ?
C009 C00G 1.376(8) . ?
C00A H00A 0.9500 . ?
C00A C00L 1.405(9) . ?
C00B H00B 0.9500 . ?
C00B C00N 1.409(9) . ?
C00C C00H 1.397(8) . ?
C00D H00D 0.9500 . ?
C00D C00I 1.378(8) . ?
C00D C00O 1.388(8) . ?
C00E C00O 1.507(8) . ?
C00F H00C 0.9900 . ?
C00F H00E 0.9900 . ?
C00F C00M 1.526(8) . ?
C00G H00G 0.9500 . ?
C00H H00H 0.9500 . ?
C00I H00I 0.9500 . ?
C00I C00S 1.369(9) . ?
C00J C00O 1.400(8) . ?
C00J C00P 1.389(9) . ?
C00K H00K 0.9500 . ?
C00K C00L 1.370(8) . ?
C00L H00L 0.9500 . ?
C00M H00F 0.9900 . ?
C00M H00J 0.9900 . ?
C00M C00Q 1.492(9) . ?
C00N H00N 0.9500 . ?
C00N C00R 1.387(11) . ?
C00P H00P 0.9500 . ?
C00P C00S 1.382(10) . ?
C00Q H00M 0.9800 . ?
C00Q H00O 0.9800 . ?
C00Q H00Q 0.9800 . ?
C00R H00R 0.9500 . ?
C00R C00U 1.345(11) . ?
C00S H00S 0.9500 . ?
C00T H00T 0.9500 . ?
C00T C00U 1.363(9) . ?
C00U H00U 0.9500 . ?
C00V H00V 0.9800 . ?
C00V H00W 0.9800 . ?
C00V H00X 0.9800 . ?
C00W H00Y 0.9800 . ?
C00W H 0.9800 . ?
C00W HA 0.9800 . ?
